data_7154274
loop_
_publ_author_name
'Targel, Tom A.'
'Kumar, Jayprakash N.'
'Shneider, O. Svetlana'
'Bar, Sukanta'
'Fridman, Natalia'
'Maximenko, Shimon'
'Szpilman, Alex M.'

_publ_section_title
;
 Oxidative asymmetric umpolung alkylation of Evans' \b-ketoimides using
 dialkylzinc nucleophiles.
;
_journal_issue 9
_journal_name_full 'Organic &amp; biomolecular chemistry'
_journal_page_first 2546
_journal_page_last 2549
_journal_paper_doi 10.1039/c4ob02601b
_journal_volume 13
_journal_year 2015
_chemical_absolute_configuration unk
_chemical_formula_moiety 'C15 H17 N O4'
_chemical_formula_sum 'C15 H17 N O4'
_chemical_formula_weight 275.30
_chemical_name_systematic (R)-2-ethyl-1-((S)-2-oxo-4-phenyloxazolidin-3-yl)butane-1,3-dione
_space_group_IT_number 19
_symmetry_cell_setting orthorhombic
_symmetry_space_group_name_Hall 'P 2ac 2ab'
_symmetry_space_group_name_H-M 'P 21 21 21'
_atom_sites_solution_hydrogens geom
_atom_sites_solution_primary direct
_atom_sites_solution_secondary difmap
_audit_creation_method SHELXL-97
_audit_update_record
;
2014-12-13 deposited with the CCDC.
2015-01-06 downloaded from the CCDC.
;
_cell_angle_alpha 90.00
_cell_angle_beta 90.00
_cell_angle_gamma 90.00
_cell_formula_units_Z 4
_cell_length_a 6.046(6)
_cell_length_b 10.17(2)
_cell_length_c 24.25(2)
_cell_measurement_reflns_used 1284
_cell_measurement_temperature 293(2)
_cell_measurement_theta_max 24.16
_cell_measurement_theta_min 0.84
_cell_volume 1491(4)
_computing_cell_refinement 'DENZO HKL2000 (Otwinowski & Minor 1997)'
_computing_data_collection 'Collect (Nonius, 2006)'
_computing_data_reduction 'DENZO HKL2000 (Otwinowski & Minor 1997)'
_computing_molecular_graphics 'Mercury 2.4'
_computing_structure_refinement 'SHELXL-97 (Sheldrick, 1997)'
_computing_structure_solution 'SHELXS-97 (Sheldrick, 1997)'
_diffrn_ambient_temperature 293(2)
_diffrn_detector_area_resol_mean 95
_diffrn_measured_fraction_theta_full 0.998
_diffrn_measured_fraction_theta_max 0.998
_diffrn_measurement_device_type 'Nonius KappaCCD'
_diffrn_measurement_method 'phi- and omega-scans'
_diffrn_radiation_monochromator graphite
_diffrn_radiation_source 'fine-focus sealed tube'
_diffrn_radiation_type MoK\a
_diffrn_radiation_wavelength 0.71073
_diffrn_reflns_av_R_equivalents 0.0890
_diffrn_reflns_av_sigmaI/netI 0.0447
_diffrn_reflns_limit_h_max 6
_diffrn_reflns_limit_h_min 0
_diffrn_reflns_limit_k_max 11
_diffrn_reflns_limit_k_min 0
_diffrn_reflns_limit_l_max 27
_diffrn_reflns_limit_l_min 0
_diffrn_reflns_number 1312
_diffrn_reflns_theta_full 24.16
_diffrn_reflns_theta_max 24.16
_diffrn_reflns_theta_min 1.68
_diffrn_standards_decay_% none
_diffrn_standards_interval_count none
_diffrn_standards_interval_time none
_diffrn_standards_number none
_exptl_absorpt_coefficient_mu 0.089
_exptl_absorpt_correction_T_max 0.9737
_exptl_absorpt_correction_T_min 0.9534
_exptl_absorpt_correction_type multi-scan
_exptl_absorpt_process_details
; 
'HKL Denzo and Scalepack (Otwinowski & Minor 1997)'  
;
_exptl_crystal_colour colorless
_exptl_crystal_density_diffrn 1.227
_exptl_crystal_density_method 'not measured'
_exptl_crystal_description block
_exptl_crystal_F_000 584
_exptl_crystal_recrystallization_method 'Re-crystallisation from solvent: ethylacetate, hexane'
_exptl_crystal_size_max 0.54
_exptl_crystal_size_mid 0.33
_exptl_crystal_size_min 0.30
_refine_diff_density_max 0.139
_refine_diff_density_min -0.140
_refine_diff_density_rms 0.036
_refine_ls_abs_structure_details 'Flack H D (1983), Acta Cryst. A39, 876-881'
_refine_ls_abs_structure_Flack 0.00
_refine_ls_extinction_coef 0.035(7)
_refine_ls_extinction_expression Fc^*^=kFc[1+0.001xFc^2^\l^3^/sin(2\q)]^-1/4^
_refine_ls_extinction_method SHELXL
_refine_ls_goodness_of_fit_ref 1.028
_refine_ls_hydrogen_treatment constr
_refine_ls_matrix_type full
_refine_ls_number_parameters 182
_refine_ls_number_reflns 1312
_refine_ls_number_restraints 0
_refine_ls_restrained_S_all 1.028
_refine_ls_R_factor_all 0.0712
_refine_ls_R_factor_gt 0.0459
_refine_ls_shift/su_max 0.000
_refine_ls_shift/su_mean 0.000
_refine_ls_structure_factor_coef Fsqd
_refine_ls_weighting_details 'calc w=1/[\s^2^(Fo^2^)+(0.0790P)^2^+0.0000P] where P=(Fo^2^+2Fc^2^)/3'
_refine_ls_weighting_scheme calc
_refine_ls_wR_factor_gt 0.1114
_refine_ls_wR_factor_ref 0.1227
_reflns_number_gt 962
_reflns_number_total 1312
_reflns_threshold_expression >2sigma(I)
_cod_data_source_file c4ob02601b2.cif
_cod_data_source_block Szpilman6
_cod_depositor_comments 'Adding full bibliography for 7154274.cif.'
_cod_original_cell_volume 1490(4)
_cod_database_code 7154274

loop_
_symmetry_equiv_pos_as_xyz
'x, y, z'
'-x+1/2, -y, z+1/2'
'x+1/2, -y+1/2, -z'
'-x, y+1/2, -z+1/2'

loop_
_atom_site_label
_atom_site_type_symbol
_atom_site_fract_x
_atom_site_fract_y
_atom_site_fract_z
_atom_site_U_iso_or_equiv
_atom_site_adp_type
_atom_site_occupancy
_atom_site_symmetry_multiplicity
_atom_site_calc_flag
_atom_site_refinement_flags
O1 O 0.2362(5) -0.2323(4) 0.65213(15) 0.1106(12) Uani 1 1 d .
O2 O 0.7025(6) -0.0965(3) 0.70174(10) 0.0811(9) Uani 1 1 d .
O3 O 0.6459(6) -0.3924(3) 0.58446(11) 0.0813(9) Uani 1 1 d .
O4 O 0.8591(5) -0.2556(3) 0.53695(10) 0.0736(8) Uani 1 1 d .
N1 N 0.7422(5) -0.1886(3) 0.61869(10) 0.0511(7) Uani 1 1 d .
C1 C 0.2284(8) -0.4609(5) 0.66740(19) 0.0915(14) Uani 1 1 d .
H1A H 0.0850 -0.4553 0.6506 0.137 Uiso 1 1 calc R
H1B H 0.2135 -0.4937 0.7044 0.137 Uiso 1 1 calc R
H1C H 0.3202 -0.5195 0.6464 0.137 Uiso 1 1 calc R
C2 C 0.3307(7) -0.3287(5) 0.66876(16) 0.0703(11) Uani 1 1 d .
C3 C 0.5579(6) -0.3153(4) 0.69397(14) 0.0585(10) Uani 1 1 d .
H3 H 0.6470 -0.3914 0.6829 0.070 Uiso 1 1 calc R
C4 C 0.5386(8) -0.3150(5) 0.75714(15) 0.0779(12) Uani 1 1 d .
H4A H 0.4837 -0.2299 0.7690 0.093 Uiso 1 1 calc R
H4B H 0.4312 -0.3809 0.7681 0.093 Uiso 1 1 calc R
C5 C 0.7541(8) -0.3424(6) 0.78599(18) 0.1101(18) Uani 1 1 d .
H5A H 0.7315 -0.3408 0.8252 0.165 Uiso 1 1 calc R
H5B H 0.8605 -0.2765 0.7760 0.165 Uiso 1 1 calc R
H5C H 0.8079 -0.4275 0.7752 0.165 Uiso 1 1 calc R
C6 C 0.6705(6) -0.1920(4) 0.67363(14) 0.0563(10) Uani 1 1 d .
C7 C 0.7405(7) -0.2892(4) 0.58144(14) 0.0592(9) Uani 1 1 d .
C8 C 0.9710(7) -0.1322(4) 0.54722(16) 0.0728(12) Uani 1 1 d .
H8A H 0.9562 -0.0741 0.5157 0.087 Uiso 1 1 calc R
H8B H 1.1270 -0.1471 0.5541 0.087 Uiso 1 1 calc R
C9 C 0.8609(6) -0.0725(4) 0.59764(13) 0.0533(9) Uani 1 1 d .
H9 H 0.9738 -0.0450 0.6243 0.064 Uiso 1 1 calc R
C10 C 0.7098(6) 0.0407(4) 0.58511(13) 0.0527(9) Uani 1 1 d .
C11 C 0.5280(7) 0.0262(5) 0.55146(19) 0.0828(13) Uani 1 1 d .
H11 H 0.4948 -0.0564 0.5371 0.099 Uiso 1 1 calc R
C12 C 0.3951(9) 0.1310(6) 0.5387(2) 0.1039(18) Uani 1 1 d .
H12 H 0.2711 0.1186 0.5166 0.125 Uiso 1 1 calc R
C13 C 0.4434(9) 0.2525(6) 0.5581(2) 0.0996(17) Uani 1 1 d .
H13 H 0.3548 0.3239 0.5487 0.119 Uiso 1 1 calc R
C14 C 0.6213(9) 0.2692(5) 0.5910(2) 0.0901(14) Uani 1 1 d .
H14 H 0.6556 0.3525 0.6043 0.108 Uiso 1 1 calc R
C15 C 0.7519(7) 0.1636(4) 0.60499(16) 0.0710(11) Uani 1 1 d .
H15 H 0.8715 0.1763 0.6285 0.085 Uiso 1 1 calc R

loop_
_atom_site_aniso_label
_atom_site_aniso_U_11
_atom_site_aniso_U_22
_atom_site_aniso_U_33
_atom_site_aniso_U_23
_atom_site_aniso_U_13
_atom_site_aniso_U_12
O1 0.077(2) 0.101(3) 0.153(3) 0.041(2) -0.0252(19) 0.013(2)
O2 0.126(2) 0.0606(18) 0.0573(15) -0.0125(15) 0.0108(15) 0.0001(18)
O3 0.119(2) 0.0582(18) 0.0668(17) -0.0090(14) -0.0022(16) -0.0126(19)
O4 0.0955(19) 0.0710(18) 0.0542(15) -0.0081(14) 0.0124(14) -0.0004(17)
N1 0.0601(16) 0.0481(16) 0.0451(14) -0.0024(14) -0.0006(14) 0.0057(16)
C1 0.082(3) 0.095(4) 0.098(3) 0.011(3) -0.011(3) -0.009(3)
C2 0.066(2) 0.071(3) 0.074(2) 0.013(2) -0.0011(19) 0.015(2)
C3 0.063(2) 0.057(2) 0.056(2) 0.0107(19) 0.0021(17) 0.009(2)
C4 0.093(3) 0.084(3) 0.057(2) 0.014(2) 0.006(2) 0.004(3)
C5 0.122(4) 0.145(5) 0.063(3) 0.016(3) -0.017(3) 0.019(4)
C6 0.061(2) 0.059(2) 0.048(2) -0.0005(19) -0.0008(16) 0.0125(19)
C7 0.076(2) 0.054(3) 0.048(2) -0.0028(18) -0.004(2) 0.006(2)
C8 0.076(3) 0.074(3) 0.068(2) -0.004(2) 0.019(2) 0.000(3)
C9 0.0486(17) 0.060(2) 0.0513(19) -0.0017(17) 0.0003(16) 0.0002(18)
C10 0.056(2) 0.053(2) 0.049(2) 0.0058(17) 0.0032(17) -0.0043(17)
C11 0.081(3) 0.066(3) 0.102(3) 0.015(3) -0.029(3) -0.010(3)
C12 0.083(3) 0.102(4) 0.126(4) 0.042(4) -0.032(3) 0.010(3)
C13 0.090(3) 0.084(4) 0.125(4) 0.044(3) 0.019(3) 0.024(3)
C14 0.106(3) 0.060(3) 0.104(4) 0.006(3) 0.014(3) 0.007(3)
C15 0.080(3) 0.062(3) 0.071(2) -0.004(2) 0.001(2) 0.002(3)

loop_
_atom_type_symbol
_atom_type_description
_atom_type_scat_dispersion_real
_atom_type_scat_dispersion_imag
_atom_type_scat_source
O O 0.0106 0.0060 'International Tables Vol C Tables 4.2.6.8 and 6.1.1.4'
N N 0.0061 0.0033 'International Tables Vol C Tables 4.2.6.8 and 6.1.1.4'
C C 0.0033 0.0016 'International Tables Vol C Tables 4.2.6.8 and 6.1.1.4'
H H 0.0000 0.0000 'International Tables Vol C Tables 4.2.6.8 and 6.1.1.4'

loop_
_geom_angle_atom_site_label_1
_geom_angle_atom_site_label_2
_geom_angle_atom_site_label_3
_geom_angle
C7 O4 C8 109.5(3)
C7 N1 C6 127.5(3)
C7 N1 C9 112.0(3)
C6 N1 C9 120.0(3)
C2 C1 H1A 109.5
C2 C1 H1B 109.5
H1A C1 H1B 109.5
C2 C1 H1C 109.5
H1A C1 H1C 109.5
H1B C1 H1C 109.5
O1 C2 C1 122.3(4)
O1 C2 C3 119.6(4)
C1 C2 C3 118.1(4)
C6 C3 C2 110.7(3)
C6 C3 C4 111.0(3)
C2 C3 C4 109.6(3)
C6 C3 H3 108.5
C2 C3 H3 108.5
C4 C3 H3 108.5
C5 C4 C3 113.4(4)
C5 C4 H4A 108.9
C3 C4 H4A 108.9
C5 C4 H4B 108.9
C3 C4 H4B 108.9
H4A C4 H4B 107.7
C4 C5 H5A 109.5
C4 C5 H5B 109.5
H5A C5 H5B 109.5
C4 C5 H5C 109.5
H5A C5 H5C 109.5
H5B C5 H5C 109.5
O2 C6 N1 118.0(4)
O2 C6 C3 123.9(3)
N1 C6 C3 118.1(3)
O3 C7 O4 121.9(3)
O3 C7 N1 128.3(4)
O4 C7 N1 109.7(4)
O4 C8 C9 106.3(3)
O4 C8 H8A 110.5
C9 C8 H8A 110.5
O4 C8 H8B 110.5
C9 C8 H8B 110.5
H8A C8 H8B 108.7
N1 C9 C10 112.8(3)
N1 C9 C8 99.9(3)
C10 C9 C8 114.2(3)
N1 C9 H9 109.8
C10 C9 H9 109.8
C8 C9 H9 109.8
C15 C10 C11 117.2(4)
C15 C10 C9 121.2(3)
C11 C10 C9 121.6(4)
C12 C11 C10 121.2(4)
C12 C11 H11 119.4
C10 C11 H11 119.4
C13 C12 C11 120.3(5)
C13 C12 H12 119.8
C11 C12 H12 119.8
C14 C13 C12 119.5(5)
C14 C13 H13 120.3
C12 C13 H13 120.3
C13 C14 C15 120.3(5)
C13 C14 H14 119.8
C15 C14 H14 119.8
C10 C15 C14 121.4(4)
C10 C15 H15 119.3
C14 C15 H15 119.3

loop_
_geom_bond_atom_site_label_1
_geom_bond_atom_site_label_2
_geom_bond_distance
O1 C2 1.204(5)
O2 C6 1.202(5)
O3 C7 1.197(5)
O4 C7 1.340(5)
O4 C8 1.446(5)
N1 C7 1.365(5)
N1 C6 1.401(4)
N1 C9 1.473(5)
C1 C2 1.479(7)
C1 H1A 0.9600
C1 H1B 0.9600
C1 H1C 0.9600
C2 C3 1.510(6)
C3 C6 1.510(6)
C3 C4 1.536(5)
C3 H3 0.9800
C4 C5 1.505(6)
C4 H4A 0.9700
C4 H4B 0.9700
C5 H5A 0.9600
C5 H5B 0.9600
C5 H5C 0.9600
C8 C9 1.519(5)
C8 H8A 0.9700
C8 H8B 0.9700
C9 C10 1.500(5)
C9 H9 0.9800
C10 C15 1.363(6)
C10 C11 1.377(6)
C11 C12 1.370(7)
C11 H11 0.9300
C12 C13 1.352(8)
C12 H12 0.9300
C13 C14 1.351(7)
C13 H13 0.9300
C14 C15 1.374(6)
C14 H14 0.9300
C15 H15 0.9300
